data_2235320
loop_
_publ_author_name
'Wu, Qihui'
'Du, Chunyu'
'Lv, Yang'
'Chen, Guoliang'
'Pan, Qinhe'

_publ_section_title
;
 Bis[hexaamminecobalt(III)] pentachloride nitrate
;
_journal_coeditor_code YK2056
_journal_issue 6
_journal_name_full 'Acta Crystallographica Section E'
_journal_page_first i45
_journal_page_last i46
_journal_paper_doi 10.1107/S1600536812021332
_journal_volume 68
_journal_year 2012
_chemical_formula_iupac '[Co (N H3)6]2 Cl5 (N O3)'
_chemical_formula_moiety '2(Co H18 N6 3+), N O3 -, 5(Cl -)'
_chemical_formula_sum 'Cl5 Co2 H36 N13 O3'
_chemical_formula_weight 561.53
_chemical_name_systematic
;
Bis[hexaamminecobalt(III)] pentachloride nitrate
;
_space_group_IT_number 12
_symmetry_cell_setting monoclinic
_symmetry_space_group_name_Hall '-C 2y'
_symmetry_space_group_name_H-M 'C 1 2/m 1'
_atom_sites_solution_hydrogens geom
_atom_sites_solution_primary direct
_atom_sites_solution_secondary difmap
_audit_creation_method SHELXL-97
_cell_angle_alpha 90.00
_cell_angle_beta 92.147(3)
_cell_angle_gamma 90.00
_cell_formula_units_Z 4
_cell_length_a 21.118(4)
_cell_length_b 14.985(3)
_cell_length_c 6.8491(11)
_cell_measurement_reflns_used 7927
_cell_measurement_temperature 296(2)
_cell_measurement_theta_max 28.41
_cell_measurement_theta_min 1.67
_cell_volume 2165.9(7)
_computing_cell_refinement 'SAINT (Bruker, 2005)'
_computing_data_collection 'APEX2 (Bruker, 2005)'
_computing_data_reduction 'SAINT (Bruker, 2005)'
_computing_molecular_graphics 'SHELXTL (Sheldrick, 2008)'
_computing_publication_material 'SHELXTL (Sheldrick, 2008)'
_computing_structure_refinement 'SHELXL97 (Sheldrick, 2008)'
_computing_structure_solution 'SHELXS97 (Sheldrick, 2008)'
_diffrn_ambient_temperature 296(2)
_diffrn_detector_area_resol_mean 83.66
_diffrn_measured_fraction_theta_full 0.997
_diffrn_measured_fraction_theta_max 0.997
_diffrn_measurement_device_type 'Bruker APEXII CCD area-detector'
_diffrn_measurement_method '\f and \w scans'
_diffrn_radiation_monochromator graphite
_diffrn_radiation_source 'fine-focus sealed tube'
_diffrn_radiation_type MoK\a
_diffrn_radiation_wavelength 0.71073
_diffrn_reflns_av_R_equivalents 0.0456
_diffrn_reflns_av_sigmaI/netI 0.0569
_diffrn_reflns_limit_h_max 28
_diffrn_reflns_limit_h_min -27
_diffrn_reflns_limit_k_max 20
_diffrn_reflns_limit_k_min -19
_diffrn_reflns_limit_l_max 9
_diffrn_reflns_limit_l_min -6
_diffrn_reflns_number 7927
_diffrn_reflns_theta_full 28.41
_diffrn_reflns_theta_max 28.41
_diffrn_reflns_theta_min 1.67
_diffrn_standards_decay_% 0
_diffrn_standards_interval_count 0
_diffrn_standards_interval_time 0
_diffrn_standards_number 0
_exptl_absorpt_coefficient_mu 2.176
_exptl_absorpt_correction_T_max 0.770
_exptl_absorpt_correction_T_min 0.738
_exptl_absorpt_correction_type multi-scan
_exptl_absorpt_process_details '(SADABS; Bruker, 2005)'
_exptl_crystal_colour yellow
_exptl_crystal_density_diffrn 1.722
_exptl_crystal_density_method 'not measured'
_exptl_crystal_description rod
_exptl_crystal_F_000 1160
_exptl_crystal_size_max 0.2
_exptl_crystal_size_mid 0.12
_exptl_crystal_size_min 0.10
_refine_diff_density_max 0.652
_refine_diff_density_min -0.709
_refine_ls_extinction_method none
_refine_ls_goodness_of_fit_ref 1.018
_refine_ls_hydrogen_treatment constr
_refine_ls_matrix_type full
_refine_ls_number_parameters 119
_refine_ls_number_reflns 2813
_refine_ls_number_restraints 0
_refine_ls_restrained_S_all 1.018
_refine_ls_R_factor_all 0.0841
_refine_ls_R_factor_gt 0.0500
_refine_ls_shift/su_max 0.000
_refine_ls_shift/su_mean 0.000
_refine_ls_structure_factor_coef Fsqd
_refine_ls_weighting_details 'calc w=1/[\s^2^(Fo^2^)+(0.0641P)^2^+4.8344P] where P=(Fo^2^+2Fc^2^)/3'
_refine_ls_weighting_scheme calc
_refine_ls_wR_factor_gt 0.1223
_refine_ls_wR_factor_ref 0.1398
_reflns_number_gt 1870
_reflns_number_total 2813
_reflns_threshold_expression I>2sigma(I)
_cod_data_source_file yk2056.cif
_cod_data_source_block I
_cod_original_cell_volume 2165.8(6)
_cod_original_sg_symbol_H-M 'C 2/m'
_cod_database_code 2235320
_cod_database_fobs_code 2235320

loop_
_symmetry_equiv_pos_as_xyz
'x, y, z'
'-x, y, -z'
'x+1/2, y+1/2, z'
'-x+1/2, y+1/2, -z'
'-x, -y, -z'
'x, -y, z'
'-x+1/2, -y+1/2, -z'
'x+1/2, -y+1/2, z'

loop_
_atom_site_type_symbol
_atom_site_label
_atom_site_fract_x
_atom_site_fract_y
_atom_site_fract_z
_atom_site_U_iso_or_equiv
_atom_site_adp_type
_atom_site_calc_flag
_atom_site_refinement_flags
_atom_site_occupancy
_atom_site_symmetry_multiplicity
Co Co1 0.2500 0.2500 0.5000 0.0193(2) Uani d S 1 2
N N7 0.25395(17) 0.3197(3) 0.7422(5) 0.0329(9) Uani d . 1 1
H H7A 0.2923 0.3440 0.7585 0.040 Uiso calc R 1 1
H H7B 0.2465 0.2842 0.8429 0.040 Uiso calc R 1 1
H H7C 0.2249 0.3627 0.7353 0.040 Uiso calc R 1 1
N N6 0.16170(16) 0.2158(3) 0.5415(5) 0.0342(9) Uani d . 1 1
H H6A 0.1477 0.1812 0.4434 0.041 Uiso calc R 1 1
H H6B 0.1378 0.2646 0.5463 0.041 Uiso calc R 1 1
H H6C 0.1596 0.1861 0.6535 0.041 Uiso calc R 1 1
N N5 0.27844(19) 0.1439(3) 0.6414(6) 0.0401(10) Uani d . 1 1
H H5A 0.2811 0.0984 0.5585 0.048 Uiso calc R 1 1
H H5B 0.2509 0.1306 0.7323 0.048 Uiso calc R 1 1
H H5C 0.3164 0.1541 0.6982 0.048 Uiso calc R 1 1
Co Co2 0.5000 0.5000 0.0000 0.0212(3) Uani d S 1 4
Cl Cl4 0.66930(8) 0.5000 0.4229(2) 0.0350(4) Uani d S 1 2
N N4 0.55640(18) 0.5926(3) 0.1076(6) 0.0411(10) Uani d . 1 1
H H4A 0.5852 0.6062 0.0208 0.049 Uiso calc R 1 1
H H4B 0.5758 0.5727 0.2168 0.049 Uiso calc R 1 1
H H4C 0.5339 0.6410 0.1341 0.049 Uiso calc R 1 1
N N3 0.4522(2) 0.5000 0.2394(7) 0.0329(12) Uani d S 1 2
H H3A 0.4278 0.4517 0.2435 0.040 Uiso d R 1 1
H H3B 0.4787 0.5000 0.3435 0.040 Uiso d SR 1 2
Co Co3 0.0000 0.5000 0.0000 0.0208(3) Uani d S 1 4
N N2 -0.0927(2) 0.5000 -0.0085(7) 0.0289(11) Uani d S 1 2
H H2A -0.1072 0.4517 -0.0712 0.035 Uiso d R 1 1
H H2B -0.1075 0.5000 0.1114 0.035 Uiso d SR 1 2
N N1 0.00050(17) 0.5934(3) 0.2019(5) 0.0330(9) Uani d . 1 1
H H1A 0.0403 0.6075 0.2360 0.040 Uiso calc R 1 1
H H1B -0.0191 0.5734 0.3061 0.040 Uiso calc R 1 1
H H1C -0.0195 0.6415 0.1551 0.040 Uiso calc R 1 1
Cl Cl3 0.12244(5) 0.28432(8) 0.00154(16) 0.0351(3) Uani d . 1 1
Cl Cl2 0.0000 0.19040(14) 0.5000 0.0485(5) Uani d S 1 2
Cl Cl1 0.11173(8) 0.5000 0.5167(2) 0.0459(5) Uani d S 1 2
O O2 0.68054(15) 0.5722(2) 0.9173(5) 0.0392(8) Uani d . 1 1
N N8 0.7099(2) 0.5000 0.9396(7) 0.0291(11) Uani d S 1 2
O O1 0.7671(2) 0.5000 0.9832(8) 0.0507(14) Uani d S 1 2

loop_
_atom_site_aniso_label
_atom_site_aniso_U_11
_atom_site_aniso_U_22
_atom_site_aniso_U_33
_atom_site_aniso_U_12
_atom_site_aniso_U_13
_atom_site_aniso_U_23
Co1 0.0190(4) 0.0185(4) 0.0206(4) 0.0001(3) 0.0021(3) 0.0002(3)
N7 0.032(2) 0.039(2) 0.028(2) -0.0044(17) 0.0031(15) -0.0072(15)
N6 0.0265(19) 0.036(2) 0.041(2) -0.0052(17) 0.0084(16) -0.0079(18)
N5 0.046(2) 0.032(2) 0.042(2) 0.0034(19) -0.0037(18) 0.0093(17)
Co2 0.0179(5) 0.0211(6) 0.0247(6) 0.000 0.0025(4) 0.000
Cl4 0.0419(9) 0.0284(8) 0.0347(9) 0.000 -0.0006(7) 0.000
N4 0.033(2) 0.044(3) 0.047(2) -0.0102(19) 0.0093(18) -0.0124(19)
N3 0.027(3) 0.043(3) 0.028(3) 0.000 0.005(2) 0.000
Co3 0.0165(5) 0.0220(6) 0.0239(6) 0.000 0.0019(4) 0.000
N2 0.017(2) 0.029(3) 0.040(3) 0.000 -0.001(2) 0.000
N1 0.030(2) 0.035(2) 0.034(2) 0.0027(17) -0.0011(16) -0.0044(16)
Cl3 0.0334(6) 0.0315(6) 0.0405(7) 0.0048(5) 0.0037(5) 0.0012(5)
Cl2 0.0462(10) 0.0521(12) 0.0478(11) 0.000 0.0079(8) 0.000
Cl1 0.0361(9) 0.0683(13) 0.0337(9) 0.000 0.0056(7) 0.000
O2 0.0395(19) 0.036(2) 0.043(2) 0.0092(15) 0.0046(15) -0.0019(14)
N8 0.024(3) 0.037(3) 0.027(3) 0.000 0.004(2) 0.000
O1 0.022(2) 0.053(4) 0.077(4) 0.000 -0.005(2) 0.000

loop_
_atom_type_symbol
_atom_type_description
_atom_type_scat_dispersion_real
_atom_type_scat_dispersion_imag
_atom_type_scat_source
H H 0.0000 0.0000 'International Tables Vol C Tables 4.2.6.8 and 6.1.1.4'
N N 0.0061 0.0033 'International Tables Vol C Tables 4.2.6.8 and 6.1.1.4'
O O 0.0106 0.0060 'International Tables Vol C Tables 4.2.6.8 and 6.1.1.4'
Co Co 0.3494 0.9721 'International Tables Vol C Tables 4.2.6.8 and 6.1.1.4'
Cl Cl 0.1484 0.1585 'International Tables Vol C Tables 4.2.6.8 and 6.1.1.4'

loop_
_geom_angle_atom_site_label_1
_geom_angle_atom_site_label_2
_geom_angle_atom_site_label_3
_geom_angle_site_symmetry_1
_geom_angle_site_symmetry_3
_geom_angle
N5 Co1 N5 7_556 . 180.0000(10)
N5 Co1 N7 7_556 . 89.33(16)
N5 Co1 N7 . . 90.67(16)
N5 Co1 N7 7_556 7_556 90.67(16)
N5 Co1 N7 . 7_556 89.33(16)
N7 Co1 N7 . 7_556 180.0
N5 Co1 N6 7_556 . 90.47(17)
N5 Co1 N6 . . 89.53(17)
N7 Co1 N6 . . 91.56(15)
N7 Co1 N6 7_556 . 88.44(15)
N5 Co1 N6 7_556 7_556 89.53(17)
N5 Co1 N6 . 7_556 90.47(17)
N7 Co1 N6 . 7_556 88.44(15)
N7 Co1 N6 7_556 7_556 91.56(15)
N6 Co1 N6 . 7_556 180.00(6)
Co1 N7 H7A . . 109.5
Co1 N7 H7B . . 109.5
H7A N7 H7B . . 109.5
Co1 N7 H7C . . 109.5
H7A N7 H7C . . 109.5
H7B N7 H7C . . 109.5
Co1 N6 H6A . . 109.5
Co1 N6 H6B . . 109.5
H6A N6 H6B . . 109.5
Co1 N6 H6C . . 109.5
H6A N6 H6C . . 109.5
H6B N6 H6C . . 109.5
Co1 N5 H5A . . 109.5
Co1 N5 H5B . . 109.5
H5A N5 H5B . . 109.5
Co1 N5 H5C . . 109.5
H5A N5 H5C . . 109.5
H5B N5 H5C . . 109.5
N4 Co2 N4 . 5_665 180.0
N4 Co2 N4 . 2_655 89.6(3)
N4 Co2 N4 5_665 2_655 90.4(3)
N4 Co2 N4 . 6_565 90.4(3)
N4 Co2 N4 5_665 6_565 89.6(3)
N4 Co2 N4 2_655 6_565 180.00(17)
N4 Co2 N3 . . 90.59(16)
N4 Co2 N3 5_665 . 89.41(16)
N4 Co2 N3 2_655 . 89.41(16)
N4 Co2 N3 6_565 . 90.59(16)
N4 Co2 N3 . 5_665 89.41(16)
N4 Co2 N3 5_665 5_665 90.59(16)
N4 Co2 N3 2_655 5_665 90.59(16)
N4 Co2 N3 6_565 5_665 89.41(16)
N3 Co2 N3 . 5_665 180.0000(10)
Co2 N4 H4A . . 109.5
Co2 N4 H4B . . 109.5
H4A N4 H4B . . 109.5
Co2 N4 H4C . . 109.5
H4A N4 H4C . . 109.5
H4B N4 H4C . . 109.5
Co2 N3 H3A . . 110.1
Co2 N3 H3B . . 110.0
H3A N3 H3B . . 108.9
N2 Co3 N2 . 5_565 180.0
N2 Co3 N1 . . 90.00(15)
N2 Co3 N1 5_565 . 90.00(15)
N2 Co3 N1 . 2 90.00(15)
N2 Co3 N1 5_565 2 90.00(15)
N1 Co3 N1 . 2 89.3(2)
N2 Co3 N1 . 5_565 90.00(15)
N2 Co3 N1 5_565 5_565 90.00(15)
N1 Co3 N1 . 5_565 180.0(2)
N1 Co3 N1 2 5_565 90.7(2)
N2 Co3 N1 . 6_565 90.00(15)
N2 Co3 N1 5_565 6_565 90.00(15)
N1 Co3 N1 . 6_565 90.7(2)
N1 Co3 N1 2 6_565 180.00(16)
N1 Co3 N1 5_565 6_565 89.3(2)
Co3 N2 H2A . . 109.9
Co3 N2 H2B . . 111.0
H2A N2 H2B . . 108.6
Co3 N1 H1A . . 109.5
Co3 N1 H1B . . 109.5
H1A N1 H1B . . 109.5
Co3 N1 H1C . . 109.5
H1A N1 H1C . . 109.5
H1B N1 H1C . . 109.5
O1 N8 O2 . 6_565 120.3(3)
O1 N8 O2 . . 120.3(3)
O2 N8 O2 6_565 . 119.4(5)

loop_
_geom_bond_atom_site_label_1
_geom_bond_atom_site_label_2
_geom_bond_site_symmetry_2
_geom_bond_distance
Co1 N5 7_556 1.945(4)
Co1 N5 . 1.945(4)
Co1 N7 . 1.960(3)
Co1 N7 7_556 1.960(3)
Co1 N6 . 1.965(3)
Co1 N6 7_556 1.965(3)
N7 H7A . 0.8900
N7 H7B . 0.8900
N7 H7C . 0.8900
N6 H6A . 0.8900
N6 H6B . 0.8900
N6 H6C . 0.8900
N5 H5A . 0.8900
N5 H5B . 0.8900
N5 H5C . 0.8900
Co2 N4 . 1.955(4)
Co2 N4 5_665 1.955(4)
Co2 N4 2_655 1.955(4)
Co2 N4 6_565 1.955(4)
Co2 N3 . 1.958(5)
Co2 N3 5_665 1.958(5)
N4 H4A . 0.8900
N4 H4B . 0.8900
N4 H4C . 0.8900
N3 H3A . 0.8900
N3 H3B . 0.8900
Co3 N2 . 1.956(5)
Co3 N2 5_565 1.956(5)
Co3 N1 . 1.967(3)
Co3 N1 2 1.967(3)
Co3 N1 5_565 1.967(3)
Co3 N1 6_565 1.967(3)
N2 H2A . 0.8900
N2 H2B . 0.8900
N1 H1A . 0.8900
N1 H1B . 0.8900
N1 H1C . 0.8900
O2 N8 . 1.253(4)
N8 O1 . 1.234(6)
N8 O2 6_565 1.253(4)

loop_
_geom_hbond_atom_site_label_D
_geom_hbond_atom_site_label_H
_geom_hbond_atom_site_label_A
_geom_hbond_site_symmetry_A
_geom_hbond_distance_DH
_geom_hbond_distance_HA
_geom_hbond_distance_DA
_geom_hbond_angle_DHA
N1 H1A Cl1 . 0.89 2.89 3.427(4) 120.4
N1 H1A Cl3 6_565 0.89 2.90 3.484(4) 124.5
N1 H1B Cl1 5_566 0.89 2.59 3.410(4) 154.4
N1 H1C Cl3 5_565 0.89 2.63 3.431(4) 149.6
N3 H3A O2 5_666 0.89 2.53 3.155(6) 128.2
N4 H4A Cl3 3 0.89 2.79 3.287(4) 116.9
N4 H4B Cl4 . 0.89 2.62 3.448(5) 154.8
N4 H4C Cl2 3 0.89 2.73 3.321(4) 124.6
N5 H5A Cl1 7_556 0.89 2.77 3.375(4) 126.7
N5 H5A Cl4 3_445 0.89 2.91 3.456(4) 121.6
N5 H5B O2 3_445 0.89 2.17 3.048(5) 167.6
N5 H5C Cl3 7_556 0.89 2.56 3.337(4) 146.2
N6 H6A Cl4 3_445 0.89 2.76 3.339(4) 124.1
N6 H6C Cl3 1_556 0.89 2.93 3.445(4) 118.2
N7 H7A Cl4 5_666 0.89 2.78 3.368(4) 124.5
N7 H7B Cl3 1_556 0.89 2.87 3.394(4) 118.8
